data_2212567
loop_
_publ_author_name
'G. M. Golzar Hossain'
'A. J. Amoroso'

_publ_section_title
;
 Bis(diethylenetriamine-\k^3^<i>N</i>)copper(II) bis(sulfadiazinate)
;
_journal_coeditor_code HB2285
_journal_issue 3
_journal_name_full 'Acta Crystallographica Section E'
_journal_page_first m759
_journal_page_last m760
_journal_paper_doi 10.1107/S1600536807006551
_journal_volume 63
_journal_year 2007
_chemical_formula_iupac '[Cu (C4 H13 N3)2] (C10 H9 N4 O2 S)2'
_chemical_formula_moiety 'C8 H26 Cu N6 2+, 2(C10 H9 N4 O2 S -)'
_chemical_formula_sum 'C28 H44 Cu N14 O4 S2'
_chemical_formula_weight 768.43
_chemical_name_systematic
;
Bis(diethylenetriamine-\k^3^N)copper(II) bis(disulfadiazinate)
;
_space_group_IT_number 14
_symmetry_cell_setting monoclinic
_symmetry_space_group_name_Hall '-P 2ybc'
_symmetry_space_group_name_H-M 'P 1 21/c 1'
_atom_sites_solution_hydrogens geom
_atom_sites_solution_primary direct
_atom_sites_solution_secondary difmap
_cell_angle_alpha 90.00
_cell_angle_beta 111.0650(10)
_cell_angle_gamma 90.00
_cell_formula_units_Z 2
_cell_length_a 14.5949(3)
_cell_length_b 7.8231(2)
_cell_length_c 15.9672(5)
_cell_measurement_reflns_used 3882
_cell_measurement_temperature 150(2)
_cell_measurement_theta_max 27.47
_cell_measurement_theta_min 2.91
_cell_volume 1701.26(8)
_computing_cell_refinement 'SCALEPACK (Otwinowski & Minor, 1997)'
_computing_data_collection 'COLLECT (Nonius, 2000)'
_computing_data_reduction 'SCALEPACK and DENZO (Otwinowski & Minor, 1997)'
_computing_molecular_graphics 'ORTEP-3 for Windows (Farrugia, 1997)'
_computing_publication_material 'WinGX (Farrugia, 1999)'
_computing_structure_refinement 'SHELXL97 (Sheldrick, 1997)'
_computing_structure_solution 'SHELXS97 (Sheldrick, 1997)'
_diffrn_ambient_temperature 150(2)
_diffrn_measured_fraction_theta_full 0.992
_diffrn_measured_fraction_theta_max 0.992
_diffrn_measurement_device_type 'Nonius KappaCCD'
_diffrn_measurement_method '\w and \f'
_diffrn_radiation_monochromator graphite
_diffrn_radiation_source 'fine-focus sealed tube'
_diffrn_radiation_type MoK\a
_diffrn_radiation_wavelength 0.71073
_diffrn_reflns_av_R_equivalents 0.0609
_diffrn_reflns_av_sigmaI/netI 0.0675
_diffrn_reflns_limit_h_max 15
_diffrn_reflns_limit_h_min -18
_diffrn_reflns_limit_k_max 8
_diffrn_reflns_limit_k_min -9
_diffrn_reflns_limit_l_max 18
_diffrn_reflns_limit_l_min -20
_diffrn_reflns_number 12097
_diffrn_reflns_theta_full 27.52
_diffrn_reflns_theta_max 27.52
_diffrn_reflns_theta_min 2.94
_diffrn_standards_decay_% 0
_exptl_absorpt_coefficient_mu 0.823
_exptl_absorpt_correction_T_max 0.908
_exptl_absorpt_correction_T_min 0.866
_exptl_absorpt_correction_type multi-scan
_exptl_absorpt_process_details '(SORTAV; Blessing, 1995)'
_exptl_crystal_colour Blue
_exptl_crystal_density_diffrn 1.500
_exptl_crystal_density_method 'not measured'
_exptl_crystal_description Block
_exptl_crystal_F_000 806
_exptl_crystal_size_max 0.18
_exptl_crystal_size_mid 0.15
_exptl_crystal_size_min 0.12
_refine_diff_density_max 0.360
_refine_diff_density_min -0.606
_refine_ls_extinction_method none
_refine_ls_goodness_of_fit_ref 1.039
_refine_ls_hydrogen_treatment constr
_refine_ls_matrix_type full
_refine_ls_number_parameters 223
_refine_ls_number_reflns 3882
_refine_ls_number_restraints 0
_refine_ls_restrained_S_all 1.039
_refine_ls_R_factor_all 0.0720
_refine_ls_R_factor_gt 0.0434
_refine_ls_shift/su_max 0.002
_refine_ls_shift/su_mean 0.000
_refine_ls_structure_factor_coef Fsqd
_refine_ls_weighting_details 'calc w=1/[\s^2^(Fo^2^)+(0.0363P)^2^+1.8984P] where P=(Fo^2^+2Fc^2^)/3'
_refine_ls_weighting_scheme calc
_refine_ls_wR_factor_gt 0.0919
_refine_ls_wR_factor_ref 0.1118
_reflns_number_gt 2736
_reflns_number_total 3882
_reflns_threshold_expression I>2\s(I)
_cod_data_source_file hb2285.cif
_cod_data_source_block I
_cod_depositor_comments
;
The following automatic conversions were performed:
'_symmetry_cell_setting' value 'Monoclinic' changed to 'monoclinic'
according to '/home/saulius/struct/CIF-dictionaries/cif_core.dic'
dictionary named 'cif_core.dic' version 2.4.1 from 2010-06-29.

Automatic conversion script
Id: cif_fix_enum 1527 2010-12-29 10:47:43Z saulius 

The following automatic conversions were performed:

'_symmetry_cell_setting' value 'Monoclinic' changed to 'monoclinic'
according to /home/saulius/struct/CIF-dictionaries/cif_core.dic
dictionary named 'cif_core.dic' version 2.4.1 from 2010-06-29.

Automatic conversion script
Id: cif_fix_values 1715 2011-07-08 13:25:40Z adriana 
;
_cod_original_sg_symbol_H-M 'P 21/c'
_cod_database_code 2212567
_cod_database_fobs_code 2212567

loop_
_symmetry_equiv_pos_as_xyz
'x, y, z'
'-x, y+1/2, -z+1/2'
'-x, -y, -z'
'x, -y-1/2, z-1/2'

loop_
_atom_site_type_symbol
_atom_site_label
_atom_site_fract_x
_atom_site_fract_y
_atom_site_fract_z
_atom_site_U_iso_or_equiv
_atom_site_adp_type
_atom_site_calc_flag
_atom_site_refinement_flags
_atom_site_occupancy
Cu Cu1 0.0000 0.0000 0.0000 0.01426(13) Uani d S 1
S S11 0.22755(5) 0.49540(8) 0.17688(4) 0.01740(17) Uani d . 1
O O11 0.16332(15) 0.5537(3) 0.22203(14) 0.0298(5) Uani d . 1
O O12 0.21618(15) 0.3150(2) 0.15310(14) 0.0284(5) Uani d . 1
N N11 0.20855(17) 0.6196(3) 0.09376(15) 0.0193(5) Uani d . 1
N N12 0.23381(18) 0.7153(3) -0.03169(16) 0.0236(5) Uani d . 1
N N13 0.32361(18) 0.4708(3) 0.04694(16) 0.0233(5) Uani d . 1
N N14 0.63905(19) 0.5729(3) 0.42756(18) 0.0361(7) Uani d . 1
H H14A 0.6738 0.6611 0.4220 0.043 Uiso calc R 1
H H14B 0.6662 0.4941 0.4683 0.043 Uiso calc R 1
C C11 0.2580(2) 0.5981(3) 0.03619(18) 0.0178(6) Uani d . 1
C C12 0.2792(2) 0.6999(4) -0.09041(19) 0.0270(7) Uani d . 1
H H12 0.2634 0.7787 -0.1388 0.032 Uiso calc R 1
C C13 0.3484(2) 0.5741(4) -0.0842(2) 0.0318(7) Uani d . 1
H H13 0.3805 0.5657 -0.1263 0.038 Uiso calc R 1
C C14 0.3677(2) 0.4622(4) -0.0134(2) 0.0293(7) Uani d . 1
H H14 0.4148 0.3745 -0.0070 0.035 Uiso calc R 1
C C15 0.34896(19) 0.5224(3) 0.25256(17) 0.0160(5) Uani d . 1
C C16 0.3897(2) 0.4008(4) 0.31956(19) 0.0244(6) Uani d . 1
H H16 0.3517 0.3052 0.3242 0.029 Uiso calc R 1
C C17 0.4846(2) 0.4186(4) 0.3790(2) 0.0267(7) Uani d . 1
H H17 0.5113 0.3357 0.4248 0.032 Uiso calc R 1
C C18 0.5426(2) 0.5580(4) 0.37272(19) 0.0235(6) Uani d . 1
C C19 0.4993(2) 0.6831(4) 0.30793(19) 0.0238(6) Uani d . 1
H H19 0.5359 0.7818 0.3048 0.029 Uiso calc R 1
C C20 0.4042(2) 0.6649(3) 0.24866(19) 0.0216(6) Uani d . 1
H H20 0.3762 0.7505 0.2047 0.026 Uiso calc R 1
N N1 0.13525(19) -0.0258(3) 0.13378(19) 0.0310(6) Uani d . 1
H H1A 0.1653 -0.1300 0.1362 0.037 Uiso calc R 1
H H1B 0.1803 0.0591 0.1377 0.037 Uiso calc R 1
N N2 -0.06940(17) 0.0168(3) 0.08940(15) 0.0184(5) Uani d . 1
H H2 -0.1193 0.0972 0.0675 0.022 Uiso calc R 1
N N3 -0.02299(19) -0.2660(3) 0.00658(16) 0.0273(6) Uani d . 1
H H3A -0.0704 -0.3026 -0.0459 0.033 Uiso calc R 1
H H3B 0.0342 -0.3244 0.0142 0.033 Uiso calc R 1
C C1 0.0981(2) -0.0106(4) 0.2073(2) 0.0272(7) Uani d . 1
H H1C 0.1462 0.0529 0.2576 0.033 Uiso calc R 1
H H1D 0.0901 -0.1260 0.2292 0.033 Uiso calc R 1
C C2 0.0005(2) 0.0817(4) 0.17680(19) 0.0253(7) Uani d . 1
H H2A -0.0294 0.0684 0.2231 0.030 Uiso calc R 1
H H2B 0.0119 0.2052 0.1710 0.030 Uiso calc R 1
C C3 -0.1161(2) -0.1497(4) 0.0942(2) 0.0236(6) Uani d . 1
H H3C -0.1819 -0.1547 0.0464 0.028 Uiso calc R 1
H H3D -0.1247 -0.1591 0.1528 0.028 Uiso calc R 1
C C4 -0.0547(2) -0.2989(4) 0.0834(2) 0.0243(6) Uani d . 1
H H4A 0.0035 -0.3135 0.1389 0.029 Uiso calc R 1
H H4B -0.0939 -0.4054 0.0728 0.029 Uiso calc R 1

loop_
_atom_site_aniso_label
_atom_site_aniso_U_11
_atom_site_aniso_U_22
_atom_site_aniso_U_33
_atom_site_aniso_U_12
_atom_site_aniso_U_13
_atom_site_aniso_U_23
Cu1 0.0160(3) 0.0133(2) 0.0130(2) 0.00058(18) 0.00470(18) -0.00037(17)
S11 0.0140(3) 0.0193(3) 0.0172(3) -0.0019(3) 0.0035(3) 0.0007(3)
O11 0.0179(11) 0.0489(13) 0.0250(11) 0.0028(10) 0.0106(9) 0.0044(9)
O12 0.0305(12) 0.0177(10) 0.0285(12) -0.0083(9) 0.0002(10) 0.0009(8)
N11 0.0192(12) 0.0186(11) 0.0189(12) 0.0042(9) 0.0055(10) 0.0015(9)
N12 0.0275(14) 0.0209(12) 0.0198(13) 0.0031(10) 0.0055(11) 0.0043(9)
N13 0.0225(13) 0.0234(13) 0.0246(13) 0.0086(10) 0.0094(11) 0.0022(9)
N14 0.0225(15) 0.0298(14) 0.0405(17) -0.0073(12) -0.0073(13) 0.0074(12)
C11 0.0150(14) 0.0181(13) 0.0169(14) -0.0003(11) 0.0015(11) -0.0011(10)
C12 0.0321(18) 0.0295(16) 0.0187(15) -0.0017(13) 0.0080(14) 0.0035(12)
C13 0.038(2) 0.0379(18) 0.0262(17) -0.0002(15) 0.0191(15) -0.0013(14)
C14 0.0300(18) 0.0324(16) 0.0277(17) 0.0088(13) 0.0130(14) -0.0005(12)
C15 0.0144(13) 0.0179(13) 0.0149(13) 0.0012(10) 0.0044(11) -0.0018(10)
C16 0.0244(16) 0.0211(15) 0.0255(16) -0.0053(12) 0.0064(13) 0.0034(11)
C17 0.0250(17) 0.0250(15) 0.0251(16) -0.0018(13) 0.0029(13) 0.0064(12)
C18 0.0203(16) 0.0213(14) 0.0247(16) -0.0022(12) 0.0029(13) -0.0040(11)
C19 0.0225(16) 0.0200(14) 0.0260(16) -0.0054(12) 0.0051(13) 0.0011(11)
C20 0.0213(15) 0.0172(13) 0.0239(15) 0.0005(11) 0.0052(13) 0.0029(11)
N1 0.0255(15) 0.0162(12) 0.0562(19) -0.0038(10) 0.0207(14) -0.0067(11)
N2 0.0160(12) 0.0220(12) 0.0162(12) 0.0038(9) 0.0045(10) 0.0007(9)
N3 0.0226(14) 0.0356(15) 0.0189(13) 0.0044(11) 0.0016(11) -0.0055(10)
C1 0.0263(16) 0.0243(15) 0.0243(16) -0.0032(13) 0.0010(13) 0.0024(12)
C2 0.0255(17) 0.0315(16) 0.0195(15) -0.0023(13) 0.0088(13) -0.0049(12)
C3 0.0174(15) 0.0298(16) 0.0235(15) -0.0002(12) 0.0071(12) 0.0057(12)
C4 0.0203(16) 0.0248(15) 0.0230(15) 0.0001(12) 0.0020(13) 0.0043(11)

loop_
_atom_type_symbol
_atom_type_description
_atom_type_scat_dispersion_real
_atom_type_scat_dispersion_imag
_atom_type_scat_source
C C 0.0033 0.0016 'International Tables Vol C Tables 4.2.6.8 and 6.1.1.4'
H H 0.0000 0.0000 'International Tables Vol C Tables 4.2.6.8 and 6.1.1.4'
N N 0.0061 0.0033 'International Tables Vol C Tables 4.2.6.8 and 6.1.1.4'
O O 0.0106 0.0060 'International Tables Vol C Tables 4.2.6.8 and 6.1.1.4'
S S 0.1246 0.1234 'International Tables Vol C Tables 4.2.6.8 and 6.1.1.4'
Cu Cu 0.3201 1.2651 'International Tables Vol C Tables 4.2.6.8 and 6.1.1.4'

loop_
_geom_angle_atom_site_label_1
_geom_angle_atom_site_label_2
_geom_angle_atom_site_label_3
_geom_angle_site_symmetry_1
_geom_angle_site_symmetry_3
_geom_angle
_geom_angle_publ_flag
N1 Cu1 N1 . 3 180.0 n
N2 Cu1 N2 3 . 180.0 n
N3 Cu1 N3 3 . 180.0 n
N1 Cu1 N2 3 . 99.56(9) n
N1 Cu1 N2 . . 80.44(9) n
N1 Cu1 N2 3 3 80.44(9) ?
N1 Cu1 N2 . 3 99.56(9) ?
N1 Cu1 N3 3 . 91.92(9) n
N1 Cu1 N3 . . 88.08(9) n
N1 Cu1 N3 3 3 88.08(9) ?
N1 Cu1 N3 . 3 91.92(9) ?
N2 Cu1 N3 3 3 84.30(9) ?
N2 Cu1 N3 . 3 95.70(9) ?
N2 Cu1 N3 3 . 95.70(9) n
N2 Cu1 N3 . . 84.30(9) n
O11 S11 O12 . . 113.71(13) ?
O11 S11 N11 . . 105.91(12) ?
O12 S11 N11 . . 113.97(12) ?
O11 S11 C15 . . 107.01(12) ?
O12 S11 C15 . . 106.70(12) ?
N11 S11 C15 . . 109.30(12) ?
C11 N11 S11 . . 120.72(18) ?
C12 N12 C11 . . 116.4(2) ?
C14 N13 C11 . . 116.6(2) ?
C18 N14 H14A . . 120.0 ?
C18 N14 H14B . . 120.0 ?
H14A N14 H14B . . 120.0 ?
N13 C11 N12 . . 124.5(3) ?
N13 C11 N11 . . 121.8(2) ?
N12 C11 N11 . . 113.7(2) ?
N12 C12 C13 . . 123.1(3) ?
N12 C12 H12 . . 118.4 ?
C13 C12 H12 . . 118.4 ?
C14 C13 C12 . . 116.0(3) ?
C14 C13 H13 . . 122.0 ?
C12 C13 H13 . . 122.0 ?
N13 C14 C13 . . 123.3(3) ?
N13 C14 H14 . . 118.3 ?
C13 C14 H14 . . 118.3 ?
C20 C15 C16 . . 119.1(3) ?
C20 C15 S11 . . 121.5(2) ?
C16 C15 S11 . . 119.4(2) ?
C17 C16 C15 . . 120.4(3) ?
C17 C16 H16 . . 119.8 ?
C15 C16 H16 . . 119.8 ?
C16 C17 C18 . . 120.8(3) ?
C16 C17 H17 . . 119.6 ?
C18 C17 H17 . . 119.6 ?
N14 C18 C19 . . 120.0(3) ?
N14 C18 C17 . . 121.8(3) ?
C19 C18 C17 . . 118.2(3) ?
C20 C19 C18 . . 120.7(3) ?
C20 C19 H19 . . 119.6 ?
C18 C19 H19 . . 119.6 ?
C19 C20 C15 . . 120.6(3) ?
C19 C20 H20 . . 119.7 ?
C15 C20 H20 . . 119.7 ?
C1 N1 Cu1 . . 106.90(18) ?
C1 N1 H1A . . 110.3 ?
Cu1 N1 H1A . . 110.3 ?
C1 N1 H1B . . 110.3 ?
Cu1 N1 H1B . . 110.3 ?
H1A N1 H1B . . 108.6 ?
C2 N2 C3 . . 115.0(2) ?
C2 N2 Cu1 . . 109.48(17) ?
C3 N2 Cu1 . . 109.50(16) ?
C2 N2 H2 . . 107.5 ?
C3 N2 H2 . . 107.5 ?
Cu1 N2 H2 . . 107.5 ?
C4 N3 Cu1 . . 108.35(17) ?
C4 N3 H3A . . 110.0 ?
Cu1 N3 H3A . . 110.0 ?
C4 N3 H3B . . 110.0 ?
Cu1 N3 H3B . . 110.0 ?
H3A N3 H3B . . 108.4 ?
N1 C1 C2 . . 111.0(2) ?
N1 C1 H1C . . 109.4 ?
C2 C1 H1C . . 109.4 ?
N1 C1 H1D . . 109.4 ?
C2 C1 H1D . . 109.4 ?
H1C C1 H1D . . 108.0 ?
N2 C2 C1 . . 112.8(2) ?
N2 C2 H2A . . 109.0 ?
C1 C2 H2A . . 109.0 ?
N2 C2 H2B . . 109.0 ?
C1 C2 H2B . . 109.0 ?
H2A C2 H2B . . 107.8 ?
N2 C3 C4 . . 111.6(2) ?
N2 C3 H3C . . 109.3 ?
C4 C3 H3C . . 109.3 ?
N2 C3 H3D . . 109.3 ?
C4 C3 H3D . . 109.3 ?
H3C C3 H3D . . 108.0 ?
N3 C4 C3 . . 109.5(2) ?
N3 C4 H4A . . 109.8 ?
C3 C4 H4A . . 109.8 ?
N3 C4 H4B . . 109.8 ?
C3 C4 H4B . . 109.8 ?
H4A C4 H4B . . 108.2 ?

loop_
_geom_bond_atom_site_label_1
_geom_bond_atom_site_label_2
_geom_bond_site_symmetry_2
_geom_bond_distance
_geom_bond_publ_flag
Cu1 N2 . 2.030(2) y
Cu1 N3 . 2.116(3) y
Cu1 N1 . 2.339(3) y
Cu1 N1 3 2.339(3) ?
Cu1 N2 3 2.030(2) ?
Cu1 N3 3 2.116(3) ?
S11 O11 . 1.446(2) ?
S11 O12 . 1.456(2) ?
S11 N11 . 1.587(2) ?
S11 C15 . 1.762(3) ?
N11 C11 . 1.368(3) ?
N12 C12 . 1.334(4) ?
N12 C11 . 1.366(3) ?
N13 C14 . 1.339(4) ?
N13 C11 . 1.349(3) ?
N14 C18 . 1.370(4) ?
N14 H14A . 0.8800 ?
N14 H14B . 0.8800 ?
C12 C13 . 1.387(4) ?
C12 H12 . 0.9500 ?
C13 C14 . 1.376(4) ?
C13 H13 . 0.9500 ?
C14 H14 . 0.9500 ?
C15 C20 . 1.390(4) ?
C15 C16 . 1.395(4) ?
C16 C17 . 1.376(4) ?
C16 H16 . 0.9500 ?
C17 C18 . 1.406(4) ?
C17 H17 . 0.9500 ?
C18 C19 . 1.399(4) ?
C19 C20 . 1.377(4) ?
C19 H19 . 0.9500 ?
C20 H20 . 0.9500 ?
N1 C1 . 1.464(4) ?
N1 H1A . 0.9200 ?
N1 H1B . 0.9200 ?
N2 C2 . 1.491(4) ?
N2 C3 . 1.485(3) ?
N2 H2 . 0.9300 ?
N3 C4 . 1.481(4) ?
N3 H3A . 0.9200 ?
N3 H3B . 0.9200 ?
C1 C2 . 1.512(4) ?
C1 H1C . 0.9900 ?
C1 H1D . 0.9900 ?
C2 H2A . 0.9900 ?
C2 H2B . 0.9900 ?
C3 C4 . 1.519(4) ?
C3 H3C . 0.9900 ?
C3 H3D . 0.9900 ?
C4 H4A . 0.9900 ?
C4 H4B . 0.9900 ?

loop_
_geom_hbond_atom_site_label_D
_geom_hbond_atom_site_label_H
_geom_hbond_atom_site_label_A
_geom_hbond_site_symmetry_A
_geom_hbond_distance_DH
_geom_hbond_distance_HA
_geom_hbond_distance_DA
_geom_hbond_angle_DHA
N1 H1B O12 . 0.92 2.06 2.887(3) 149
N1 H1A N11 1_545 0.92 2.24 3.121(3) 161
N2 H2 N12 3_565 0.93 2.14 3.068(3) 174
N3 H3B N11 1_545 0.92 2.44 3.283(3) 152
N3 H3A O12 3 0.92 2.20 3.071(3) 157
N14 H14A N13 2_655 0.88 2.47 3.161(3) 136
